data_2244077
loop_
_publ_author_name
'Mahesha, Ninganayaka'
'Kiran Kumar, Haruvegowda'
'Yathirajan, Hemmige S.'
'Foro, Sabine'
'Abdelbaky, Mohammed S. M.'
'Garcia-Granda, Santiago'

_publ_section_title
;
 Crystal structures of six 4-(4-nitrophenyl)piperazin-1-ium salts
;
_journal_coeditor_code EX2056
_journal_issue 5
_journal_name_full 'Acta Crystallographica Section E'
_journal_page_first
;
;
_journal_paper_doi 10.1107/S2056989022004157
_journal_volume 78
_journal_year 2022
_chemical_formula_iupac 'C10 H14 N3 O2 +, C7 H5 O3 -, H2 O'
_chemical_formula_moiety 'C10 H14 N3 O2 +, C7 H5 O3 -, H2 O'
_chemical_formula_sum 'C17 H21 N3 O6'
_chemical_formula_weight 363.37
_chemical_name_systematic
;
4-(4-Nitrophenyl)piperazin-1-ium 4-hydroxybenzoate monohydrate
;
_space_group_IT_number 2
_space_group_name_Hall '-P 1'
_space_group_name_H-M_alt 'P -1'
_symmetry_cell_setting triclinic
_symmetry_space_group_name_Hall '-P 1'
_symmetry_space_group_name_H-M 'P -1'
_atom_sites_solution_hydrogens mixed
_audit_conform_dict_name cif_core.dic
_audit_conform_dict_version 2.4.5
_audit_creation_method 'WinGX routine CIF_UPDATE'
_cell_angle_alpha 103.900(10)
_cell_angle_beta 108.320(10)
_cell_angle_gamma 112.960(10)
_cell_formula_units_Z 2
_cell_length_a 9.6360(10)
_cell_length_b 10.3010(10)
_cell_length_c 10.8670(10)
_cell_measurement_reflns_used 5342
_cell_measurement_temperature 293(2)
_cell_measurement_theta_max 25.342
_cell_measurement_theta_min 2.580
_cell_volume 857.8(2)
_computing_cell_refinement
;
CrysAlis RED (Oxford Diffraction, 2009)
;
_computing_data_collection
;
CrysAlis CCD (Oxford Diffraction, 2009)
;
_computing_data_reduction
;
CrysAlis RED (Oxford Diffraction, 2009)
;
_computing_molecular_graphics
;
Mercury (Macrae <i>et al.</i>,  2020)
;
_computing_publication_material
;
SHELXL-2014 (Sheldrick, 2015b), PLATON (Spek, 2020) and publCIF
(Westrip, 2010)
;
_computing_structure_refinement
;
SHELXL2014 (Sheldrick, 2015b)
;
_computing_structure_solution
;
SHELXT (Sheldrick, 2015a)
;
_diffrn_ambient_temperature 293(2)
_diffrn_detector 'Sapphire CCD'
_diffrn_measured_fraction_theta_full 0.998
_diffrn_measured_fraction_theta_max 0.998
_diffrn_measurement_device_type 'Oxford Diffraction Xcalibur'
_diffrn_measurement_method '\w scans'
_diffrn_radiation_probe x-ray
_diffrn_radiation_type MoK\a
_diffrn_radiation_wavelength 0.71073
_diffrn_reflns_av_R_equivalents 0.0127
_diffrn_reflns_av_unetI/netI 0.023
_diffrn_reflns_limit_h_max 11
_diffrn_reflns_limit_h_min -11
_diffrn_reflns_limit_k_max 11
_diffrn_reflns_limit_k_min -12
_diffrn_reflns_limit_l_max 12
_diffrn_reflns_limit_l_min -13
_diffrn_reflns_number 5342
_diffrn_reflns_theta_full 25.242
_diffrn_reflns_theta_max 25.342
_diffrn_reflns_theta_min 2.58
_exptl_absorpt_coefficient_mu 0.108
_exptl_absorpt_correction_T_max 0.974
_exptl_absorpt_correction_T_min 0.959
_exptl_absorpt_correction_type multi-scan
_exptl_absorpt_process_details
;
(CrysAlis RED; Oxford Diffraction, 2009)
;
_exptl_crystal_colour yellow
_exptl_crystal_density_diffrn 1.407
_exptl_crystal_density_method 'not measured'
_exptl_crystal_description rod
_exptl_crystal_F_000 384
_exptl_crystal_size_max 0.50
_exptl_crystal_size_mid 0.32
_exptl_crystal_size_min 0.24
_refine_diff_density_max 0.185
_refine_diff_density_min -0.194
_refine_ls_extinction_coef 0.032(3)
_refine_ls_extinction_expression Fc^*^=kFc[1+0.001xFc^2^\l^3^/sin(2\q)]^-1/4^
_refine_ls_extinction_method
;
SHELXL2018/3 (Sheldrick 2015b)
;
_refine_ls_goodness_of_fit_ref 1.051
_refine_ls_hydrogen_treatment mixed
_refine_ls_matrix_type full
_refine_ls_number_constraints 0
_refine_ls_number_parameters 251
_refine_ls_number_reflns 3135
_refine_ls_number_restraints 5
_refine_ls_restrained_S_all 1.053
_refine_ls_R_factor_all 0.0652
_refine_ls_R_factor_gt 0.0429
_refine_ls_shift/su_max 0
_refine_ls_shift/su_mean 0
_refine_ls_structure_factor_coef Fsqd
_refine_ls_weighting_details 'w=1/[\s^2^(Fo^2^)+(0.0386P)^2^+0.3231P] where P=(Fo^2^+2Fc^2^)/3'
_refine_ls_weighting_scheme calc
_refine_ls_wR_factor_gt 0.0935
_refine_ls_wR_factor_ref 0.1058
_reflns_number_gt 2342
_reflns_number_total 3140
_reflns_threshold_expression 'I > 2\s(I)'
_cod_data_source_file ex2056sup1.cif
_cod_data_source_block III
_cod_original_cell_volume 857.80(17)
_cod_database_code 2244077

loop_
_symmetry_equiv_pos_as_xyz
'x, y, z'
'-x, -y, -z'

loop_
_atom_site_type_symbol
_atom_site_label
_atom_site_fract_x
_atom_site_fract_y
_atom_site_fract_z
_atom_site_U_iso_or_equiv
_atom_site_adp_type
_atom_site_calc_flag
_atom_site_occupancy
_atom_site_disorder_assembly
_atom_site_disorder_group
C C1 0.3138(2) 0.37000(19) 0.65529(18) 0.0346(4) Uani d 1 . .
C C2 0.1431(2) 0.2527(2) 0.57638(19) 0.0418(4) Uani d 1 . .
H H2 0.068235 0.250847 0.613904 0.05 Uiso calc 1 . .
C C3 0.0843(2) 0.1407(2) 0.4450(2) 0.0434(5) Uani d 1 . .
H H3 -0.029409 0.063818 0.39416 0.052 Uiso calc 1 . .
C C4 0.1942(2) 0.1428(2) 0.38907(19) 0.0411(4) Uani d 1 . .
C C5 0.3624(2) 0.2553(2) 0.4636(2) 0.0483(5) Uani d 1 . .
H H5 0.436252 0.255393 0.42532 0.058 Uiso calc 1 . .
C C6 0.4208(2) 0.3670(2) 0.5942(2) 0.0472(5) Uani d 1 . .
H H6 0.53484 0.443048 0.64379 0.057 Uiso calc 1 . .
C C7 0.5230(2) 0.6338(2) 0.8284(2) 0.0453(5) Uani d 1 . .
H H7A 0.489341 0.67826 0.763471 0.054 Uiso calc 1 . .
H H7B 0.611237 0.616548 0.817407 0.054 Uiso calc 1 . .
C C8 0.5933(2) 0.7472(2) 0.9784(2) 0.0493(5) Uani d 1 . .
H H8A 0.643572 0.71093 1.044494 0.059 Uiso calc 1 . .
H H8B 0.681545 0.846719 0.99504 0.059 Uiso calc 1 . .
C C9 0.3302(3) 0.6143(2) 0.9836(2) 0.0457(5) Uani d 1 . .
H H9A 0.242868 0.625614 1.002896 0.055 Uiso calc 1 . .
H H9B 0.381743 0.579404 1.050389 0.055 Uiso calc 1 . .
C C10 0.2514(2) 0.4953(2) 0.83370(19) 0.0403(4) Uani d 1 . .
H H10A 0.176601 0.394834 0.82667 0.048 Uiso calc 1 . .
H H10B 0.183115 0.521491 0.76885 0.048 Uiso calc 1 . .
C C11 0.1749(2) 0.5843(2) 0.29147(19) 0.0418(5) Uani d 1 . .
C C12 0.2469(3) 0.7413(2) 0.3258(2) 0.0495(5) Uani d 1 . .
H H12 0.262285 0.778209 0.258209 0.059 Uiso calc 1 . .
C C13 0.2959(2) 0.8431(2) 0.4597(2) 0.0438(5) Uani d 1 . .
H H13 0.344454 0.94863 0.481898 0.053 Uiso calc 1 . .
C C14 0.2738(2) 0.7906(2) 0.56226(18) 0.0364(4) Uani d 1 . .
C C15 0.2004(2) 0.6329(2) 0.52544(19) 0.0395(4) Uani d 1 . .
H H15 0.18337 0.595519 0.592378 0.047 Uiso calc 1 . .
C C16 0.1520(2) 0.5299(2) 0.39188(19) 0.0410(4) Uani d 1 . .
H H16 0.104259 0.424435 0.369591 0.049 Uiso calc 1 . .
C C17 0.3293(2) 0.9024(2) 0.7080(2) 0.0440(5) Uani d 1 . .
N N1 0.37669(18) 0.48418(16) 0.78933(15) 0.0372(4) Uani d 1 . .
N N2 0.4599(2) 0.76559(19) 1.00415(18) 0.0479(4) Uani d 1 . .
N N3 0.1322(2) 0.02537(19) 0.25010(18) 0.0518(4) Uani d 1 . .
O O1 0.2282(2) 0.04014(19) 0.19537(17) 0.0759(5) Uani d 1 . .
O O2 -0.0112(2) -0.08579(18) 0.19233(16) 0.0715(5) Uani d 1 . .
O O3 0.1311(2) 0.48813(18) 0.15852(15) 0.0637(4) Uani d 1 . .
O O4 0.3985(2) 1.04290(17) 0.73256(16) 0.0744(5) Uani d 1 . .
O O5 0.30323(18) 0.85085(16) 0.79750(14) 0.0547(4) Uani d 1 . .
O O6 -0.0679(3) 0.1917(2) 0.09903(19) 0.0809(6) Uani d 1 . .
H H21 0.412(3) 0.796(3) 0.941(2) 0.097 Uiso d 1 . .
H H22 0.513(3) 0.838(3) 1.099(2) 0.097 Uiso d 1 . .
H H17 0.070(3) 0.394(2) 0.143(3) 0.097 Uiso d 1 . .
H H1W -0.140(3) 0.168(3) 0.129(3) 0.097 Uiso d 1 . .
H H2W -0.112(3) 0.128(3) 0.015(2) 0.097 Uiso d 1 . .

loop_
_atom_site_aniso_label
_atom_site_aniso_U_11
_atom_site_aniso_U_22
_atom_site_aniso_U_33
_atom_site_aniso_U_12
_atom_site_aniso_U_13
_atom_site_aniso_U_23
C1 0.0348(10) 0.0343(9) 0.0377(10) 0.0187(8) 0.0167(8) 0.0173(8)
C2 0.0357(10) 0.0427(10) 0.0444(11) 0.0159(8) 0.0211(8) 0.0168(9)
C3 0.0356(10) 0.0380(10) 0.0439(11) 0.0113(8) 0.0148(8) 0.0145(9)
C4 0.0463(11) 0.0347(9) 0.0373(10) 0.0191(8) 0.0175(8) 0.0119(8)
C5 0.0429(11) 0.0481(11) 0.0505(12) 0.0215(9) 0.0255(9) 0.0120(10)
C6 0.0315(10) 0.0440(11) 0.0514(12) 0.0139(8) 0.0177(9) 0.0081(9)
C7 0.0379(10) 0.0401(10) 0.0487(11) 0.0133(8) 0.0209(9) 0.0137(9)
C8 0.0459(11) 0.0395(11) 0.0468(11) 0.0154(9) 0.0160(9) 0.0117(9)
C9 0.0590(12) 0.0451(11) 0.0434(11) 0.0277(10) 0.0295(10) 0.0231(9)
C10 0.0429(10) 0.0421(10) 0.0420(10) 0.0213(9) 0.0239(9) 0.0211(9)
C11 0.0398(10) 0.0443(11) 0.0361(10) 0.0170(9) 0.0194(8) 0.0133(9)
C12 0.0595(13) 0.0525(12) 0.0441(11) 0.0248(10) 0.0315(10) 0.0269(10)
C13 0.0494(11) 0.0392(10) 0.0482(11) 0.0207(9) 0.0274(9) 0.0224(9)
C14 0.0357(9) 0.0405(10) 0.0381(10) 0.0210(8) 0.0190(8) 0.0183(8)
C15 0.0410(10) 0.0440(10) 0.0378(10) 0.0201(8) 0.0208(8) 0.0223(9)
C16 0.0409(10) 0.0356(10) 0.0423(11) 0.0151(8) 0.0194(8) 0.0167(8)
C17 0.0482(11) 0.0462(12) 0.0409(11) 0.0255(9) 0.0218(9) 0.0180(9)
N1 0.0349(8) 0.0348(8) 0.0385(8) 0.0157(7) 0.0170(7) 0.0130(7)
N2 0.0616(11) 0.0410(9) 0.0425(10) 0.0259(8) 0.0257(9) 0.0168(8)
N3 0.0575(11) 0.0430(10) 0.0443(10) 0.0214(9) 0.0209(9) 0.0124(8)
O1 0.0806(12) 0.0662(11) 0.0599(10) 0.0220(9) 0.0434(9) 0.0052(8)
O2 0.0600(10) 0.0523(9) 0.0564(10) 0.0087(8) 0.0163(8) 0.0010(8)
O3 0.0759(11) 0.0545(9) 0.0430(8) 0.0171(8) 0.0337(8) 0.0121(7)
O4 0.1147(14) 0.0416(9) 0.0554(10) 0.0278(9) 0.0450(10) 0.0145(7)
O5 0.0721(10) 0.0620(9) 0.0425(8) 0.0375(8) 0.0324(7) 0.0259(7)
O6 0.0936(14) 0.0547(10) 0.0652(11) 0.0142(10) 0.0484(10) 0.0041(8)

loop_
_atom_type_symbol
_atom_type_description
_atom_type_scat_dispersion_real
_atom_type_scat_dispersion_imag
_atom_type_scat_source
C C 0.0033 0.0016 'International Tables Vol C Tables 4.2.6.8 and 6.1.1.4'
H H 0 0 'International Tables Vol C Tables 4.2.6.8 and 6.1.1.4'
N N 0.0061 0.0033 'International Tables Vol C Tables 4.2.6.8 and 6.1.1.4'
O O 0.0106 0.006 'International Tables Vol C Tables 4.2.6.8 and 6.1.1.4'

loop_
_geom_angle_atom_site_label_1
_geom_angle_atom_site_label_2
_geom_angle_atom_site_label_3
_geom_angle_site_symmetry_1
_geom_angle_site_symmetry_3
_geom_angle
_geom_angle_publ_flag
N1 C1 C6 . . 120.65(15) ?
N1 C1 C2 . . 122.40(15) ?
C6 C1 C2 . . 116.95(16) ?
C3 C2 C1 . . 121.37(17) ?
C3 C2 H2 . . 119.3 ?
C1 C2 H2 . . 119.3 ?
C2 C3 C4 . . 119.60(17) ?
C2 C3 H3 . . 120.2 ?
C4 C3 H3 . . 120.2 ?
C3 C4 C5 . . 120.68(17) ?
C3 C4 N3 . . 119.73(17) ?
C5 C4 N3 . . 119.59(17) ?
C6 C5 C4 . . 119.67(17) ?
C6 C5 H5 . . 120.2 ?
C4 C5 H5 . . 120.2 ?
C5 C6 C1 . . 121.72(17) ?
C5 C6 H6 . . 119.1 ?
C1 C6 H6 . . 119.1 ?
N1 C7 C8 . . 113.07(16) ?
N1 C7 H7A . . 109 ?
C8 C7 H7A . . 109 ?
N1 C7 H7B . . 109 ?
C8 C7 H7B . . 109 ?
H7A C7 H7B . . 107.8 ?
N2 C8 C7 . . 110.93(16) ?
N2 C8 H8A . . 109.5 ?
C7 C8 H8A . . 109.5 ?
N2 C8 H8B . . 109.5 ?
C7 C8 H8B . . 109.5 ?
H8A C8 H8B . . 108 ?
N2 C9 C10 . . 110.96(15) ?
N2 C9 H9A . . 109.4 ?
C10 C9 H9A . . 109.4 ?
N2 C9 H9B . . 109.4 ?
C10 C9 H9B . . 109.4 ?
H9A C9 H9B . . 108 ?
N1 C10 C9 . . 113.15(15) ?
N1 C10 H10A . . 108.9 ?
C9 C10 H10A . . 108.9 ?
N1 C10 H10B . . 108.9 ?
C9 C10 H10B . . 108.9 ?
H10A C10 H10B . . 107.8 ?
O3 C11 C16 . . 122.11(17) ?
O3 C11 C12 . . 118.10(17) ?
C16 C11 C12 . . 119.78(17) ?
C13 C12 C11 . . 120.14(18) ?
C13 C12 H12 . . 119.9 ?
C11 C12 H12 . . 119.9 ?
C12 C13 C14 . . 120.94(17) ?
C12 C13 H13 . . 119.5 ?
C14 C13 H13 . . 119.5 ?
C15 C14 C13 . . 118.02(16) ?
C15 C14 C17 . . 121.42(16) ?
C13 C14 C17 . . 120.55(16) ?
C16 C15 C14 . . 121.51(17) ?
C16 C15 H15 . . 119.2 ?
C14 C15 H15 . . 119.2 ?
C15 C16 C11 . . 119.60(17) ?
C15 C16 H16 . . 120.2 ?
C11 C16 H16 . . 120.2 ?
O4 C17 O5 . . 124.14(18) ?
O4 C17 C14 . . 116.82(17) ?
O5 C17 C14 . . 119.04(17) ?
C1 N1 C10 . . 116.66(14) ?
C1 N1 C7 . . 115.79(14) ?
C10 N1 C7 . . 114.73(14) ?
C8 N2 C9 . . 108.67(15) ?
C8 N2 H21 . . 109.1(18) ?
C9 N2 H21 . . 108.9(18) ?
C8 N2 H22 . . 106.2(17) ?
C9 N2 H22 . . 110.8(17) ?
H21 N2 H22 . . 113(2) ?
O2 N3 O1 . . 122.24(17) ?
O2 N3 C4 . . 119.43(17) ?
O1 N3 C4 . . 118.32(17) ?
C11 O3 H17 . . 110.2(19) ?
H1W O6 H2W . . 108(3) ?

loop_
_geom_bond_atom_site_label_1
_geom_bond_atom_site_label_2
_geom_bond_site_symmetry_2
_geom_bond_distance
_geom_bond_publ_flag
C1 N1 . 1.392(2) ?
C1 C6 . 1.397(2) ?
C1 C2 . 1.402(2) ?
C2 C3 . 1.371(3) ?
C2 H2 . 0.93 ?
C3 C4 . 1.373(3) ?
C3 H3 . 0.93 ?
C4 C5 . 1.373(3) ?
C4 N3 . 1.446(2) ?
C5 C6 . 1.365(3) ?
C5 H5 . 0.93 ?
C6 H6 . 0.93 ?
C7 N1 . 1.468(2) ?
C7 C8 . 1.501(3) ?
C7 H7A . 0.97 ?
C7 H7B . 0.97 ?
C8 N2 . 1.470(3) ?
C8 H8A . 0.97 ?
C8 H8B . 0.97 ?
C9 N2 . 1.476(2) ?
C9 C10 . 1.507(3) ?
C9 H9A . 0.97 ?
C9 H9B . 0.97 ?
C10 N1 . 1.467(2) ?
C10 H10A . 0.97 ?
C10 H10B . 0.97 ?
C11 O3 . 1.360(2) ?
C11 C16 . 1.379(3) ?
C11 C12 . 1.382(3) ?
C12 C13 . 1.374(3) ?
C12 H12 . 0.93 ?
C13 C14 . 1.389(2) ?
C13 H13 . 0.93 ?
C14 C15 . 1.383(2) ?
C14 C17 . 1.494(3) ?
C15 C16 . 1.378(2) ?
C15 H15 . 0.93 ?
C16 H16 . 0.93 ?
C17 O4 . 1.250(2) ?
C17 O5 . 1.260(2) ?
N2 H21 . 0.893(17) ?
N2 H22 . 0.935(17) ?
N3 O2 . 1.221(2) ?
N3 O1 . 1.230(2) ?
O3 H17 . 0.850(17) ?
O6 H1W . 0.832(17) ?
O6 H2W . 0.834(17) ?

loop_
_geom_hbond_atom_site_label_D
_geom_hbond_atom_site_label_H
_geom_hbond_atom_site_label_A
_geom_hbond_site_symmetry_A
_geom_hbond_distance_DH
_geom_hbond_distance_HA
_geom_hbond_distance_DA
_geom_hbond_angle_DHA
_geom_hbond_publ_flag
N2 H21 O5 . 0.893(17) 1.926(17) 2.819(2) 177(3) yes
N2 H22 O4 2_677 0.935(17) 1.649(17) 2.583(2) 177(3) yes
O3 H17 O6 . 0.850(17) 1.820(17) 2.669(2) 177(3) yes
O6 H1W O5 2_566 0.832(17) 1.946(18) 2.768(2) 169(3) yes
O6 H2W O1 2 0.834(17) 2.111(18) 2.944(2) 178(3) yes

loop_
_geom_torsion_atom_site_label_1
_geom_torsion_atom_site_label_2
_geom_torsion_atom_site_label_3
_geom_torsion_atom_site_label_4
_geom_torsion_site_symmetry_1
_geom_torsion_site_symmetry_2
_geom_torsion_site_symmetry_3
_geom_torsion_site_symmetry_4
_geom_torsion
_geom_torsion_publ_flag
N1 C1 C2 C3 . . . . -179.46(17) ?
C6 C1 C2 C3 . . . . -0.3(3) ?
C1 C2 C3 C4 . . . . 0.0(3) ?
C2 C3 C4 C5 . . . . 0.4(3) ?
C2 C3 C4 N3 . . . . -179.58(17) ?
C3 C4 C5 C6 . . . . -0.5(3) ?
N3 C4 C5 C6 . . . . 179.41(18) ?
C4 C5 C6 C1 . . . . 0.3(3) ?
N1 C1 C6 C5 . . . . 179.30(18) ?
C2 C1 C6 C5 . . . . 0.1(3) ?
N1 C7 C8 N2 . . . . -53.2(2) ?
N2 C9 C10 N1 . . . . 52.1(2) ?
O3 C11 C12 C13 . . . . -178.90(18) ?
C16 C11 C12 C13 . . . . 0.1(3) ?
C11 C12 C13 C14 . . . . -0.2(3) ?
C12 C13 C14 C15 . . . . -0.3(3) ?
C12 C13 C14 C17 . . . . 179.26(18) ?
C13 C14 C15 C16 . . . . 0.8(3) ?
C17 C14 C15 C16 . . . . -178.76(17) ?
C14 C15 C16 C11 . . . . -0.8(3) ?
O3 C11 C16 C15 . . . . 179.34(17) ?
C12 C11 C16 C15 . . . . 0.4(3) ?
C15 C14 C17 O4 . . . . 178.09(18) ?
C13 C14 C17 O4 . . . . -1.4(3) ?
C15 C14 C17 O5 . . . . -2.4(3) ?
C13 C14 C17 O5 . . . . 178.03(18) ?
C6 C1 N1 C10 . . . . 169.31(17) ?
C2 C1 N1 C10 . . . . -11.5(2) ?
C6 C1 N1 C7 . . . . 29.6(2) ?
C2 C1 N1 C7 . . . . -151.19(18) ?
C9 C10 N1 C1 . . . . 176.12(15) ?
C9 C10 N1 C7 . . . . -43.8(2) ?
C8 C7 N1 C1 . . . . -175.25(16) ?
C8 C7 N1 C10 . . . . 44.3(2) ?
C7 C8 N2 C9 . . . . 61.2(2) ?
C10 C9 N2 C8 . . . . -60.7(2) ?
C3 C4 N3 O2 . . . . -9.7(3) ?
C5 C4 N3 O2 . . . . 170.3(2) ?
C3 C4 N3 O1 . . . . 171.61(19) ?
C5 C4 N3 O1 . . . . -8.3(3) ?

_cod_database_fobs_code 2244077
